data_2312651
loop_
_publ_author_name
'Mohana, Marimuthu'
'Gomathi, Sundaramoorthy'
'Thomas Muthiah, Packianathan'
'Butcher, Ray J.'

_publ_section_title
;
 Structural insights into supramolecular interactions in isostructural
 salts of 2,4,6-triaminopyrimidinium with various heterocyclic
 carboxylates.
;
_journal_coeditor_code OV3176
_journal_issue 'Pt 11'
_journal_name_full 'Acta crystallographica. Section C, Structural chemistry'
_journal_page_first 734
_journal_page_last 741
_journal_paper_doi 10.1107/S2053229624008787
_journal_volume 80
_journal_year 2024
_chemical_formula_iupac 'C4 H8 N5 +, C5 H2 Br O2 S -'
_chemical_formula_moiety 'C4 H8 N5 +, C5 H2 Br O2 S -'
_chemical_formula_sum 'C9 H10 Br N5 O2 S'
_chemical_formula_weight 332.19
_chemical_name_systematic
;
2,4,6-Triaminopyrimidinium 5-bromothiophene-2-carboxylate
;
_space_group_crystal_system triclinic
_space_group_IT_number 2
_space_group_name_Hall '-P 1'
_space_group_name_H-M_alt 'P -1'
_atom_sites_solution_hydrogens mixed
_atom_sites_solution_primary dual
_atom_sites_solution_secondary difmap
_audit_creation_method SHELXL-2016/6
_cell_angle_alpha 77.558(5)
_cell_angle_beta 86.820(5)
_cell_angle_gamma 78.896(5)
_cell_formula_units_Z 4
_cell_length_a 8.4348(5)
_cell_length_b 10.5501(7)
_cell_length_c 14.0931(9)
_cell_measurement_reflns_used 4975
_cell_measurement_temperature 120(2)
_cell_measurement_theta_max 76.8
_cell_measurement_theta_min 3.2
_cell_volume 1201.61(14)
_computing_cell_refinement
;
CrysAlis PRO (Agilent, 2014)
;
_computing_data_collection
;
CrysAlis PRO (Agilent, 2014)
;
_computing_data_reduction
;
CrysAlis PRO (Agilent, 2014)
;
_computing_molecular_graphics
;
PLATON (Spek, 2020), Mercury (Macrae <i>et al.</i>, 2020)
and POVRay (Cason, 2004)
;
_computing_publication_material
;
PLATON (Spek, 2020) and publCIF (Westrip, 2010)
;
_computing_structure_refinement
;
SHELXL2016 (Sheldrick, 2015b)
;
_computing_structure_solution
;
SHELXT2014 (Sheldrick, 2015a)
;
_diffrn_ambient_temperature 120(2)
_diffrn_detector_area_resol_mean 10.6501
_diffrn_measured_fraction_theta_full 0.999
_diffrn_measured_fraction_theta_max 0.980
_diffrn_measurement_device_type 'Agilent SuperNova Dual Source diffractometer with an Atlas detector'
_diffrn_measurement_method '\w scans'
_diffrn_radiation_type CuK\a
_diffrn_radiation_wavelength 1.54184
_diffrn_reflns_av_R_equivalents 0.0217
_diffrn_reflns_av_unetI/netI 0.0240
_diffrn_reflns_limit_h_max 10
_diffrn_reflns_limit_h_min -10
_diffrn_reflns_limit_k_max 11
_diffrn_reflns_limit_k_min -13
_diffrn_reflns_limit_l_max 15
_diffrn_reflns_limit_l_min -17
_diffrn_reflns_number 10725
_diffrn_reflns_theta_full 67.684
_diffrn_reflns_theta_max 76.772
_diffrn_reflns_theta_min 3.212
_diffrn_source 'sealed X-ray tube'
_exptl_absorpt_coefficient_mu 6.344
_exptl_absorpt_correction_T_max 0.702
_exptl_absorpt_correction_T_min 0.450
_exptl_absorpt_correction_type multi-scan
_exptl_absorpt_process_details
;
(CrysAlis PRO; Agilent, 2014)
;
_exptl_crystal_colour 'pale yellow'
_exptl_crystal_density_diffrn 1.836
_exptl_crystal_density_method 'not measured'
_exptl_crystal_description prism
_exptl_crystal_F_000 664
_exptl_crystal_size_max 0.150
_exptl_crystal_size_mid 0.120
_exptl_crystal_size_min 0.060
_refine_diff_density_max 1.230
_refine_diff_density_min -1.270
_refine_ls_extinction_coef 0.00064(12)
_refine_ls_extinction_expression Fc^*^=kFc[1+0.001xFc^2^\l^3^/sin(2\q)]^-1/4^
_refine_ls_extinction_method
;
SHELXL2016 (Sheldrick, 2015b)
;
_refine_ls_goodness_of_fit_ref 1.040
_refine_ls_hydrogen_treatment mixed
_refine_ls_matrix_type full
_refine_ls_number_parameters 382
_refine_ls_number_reflns 4975
_refine_ls_number_restraints 0
_refine_ls_restrained_S_all 1.040
_refine_ls_R_factor_all 0.0326
_refine_ls_R_factor_gt 0.0309
_refine_ls_shift/su_max 0.002
_refine_ls_shift/su_mean 0.000
_refine_ls_structure_factor_coef Fsqd
_refine_ls_weighting_details 'w=1/[\s^2^(Fo^2^)+(0.0462P)^2^+1.1470P] where P=(Fo^2^+2Fc^2^)/3'
_refine_ls_weighting_scheme calc
_refine_ls_wR_factor_gt 0.0812
_refine_ls_wR_factor_ref 0.0828
_reflns_number_gt 4697
_reflns_number_total 4975
_reflns_threshold_expression 'I > 2\s(I)'
_cod_data_source_file ov3176sup1.cif
_cod_data_source_block III
_cod_depositor_comments 'Adding full bibliography for 2312649--2312652.cif.'
_cod_database_code 2312651
_cod_database_fobs_code 2312651
_shelx_space_group_comment
;
The symmetry employed for this shelxl refinement is uniquely defined
by the following loop, which should always be used as a source of
symmetry information in preference to the above space-group names.
They are only intended as comments.
;
_shelx_estimated_absorpt_t_min 0.450
_shelx_estimated_absorpt_t_max 0.702

loop_
_space_group_symop_operation_xyz
'x, y, z'
'-x, -y, -z'

loop_
_atom_site_type_symbol
_atom_site_label
_atom_site_fract_x
_atom_site_fract_y
_atom_site_fract_z
_atom_site_U_iso_or_equiv
_atom_site_adp_type
_atom_site_calc_flag
_atom_site_occupancy
_atom_site_disorder_assembly
_atom_site_disorder_group
Br Br1 0.02698(4) 0.06825(3) -0.14984(2) 0.03511(10) Uani d 1 . .
S S1 0.15487(7) 0.21229(5) -0.00622(4) 0.02401(13) Uani d 1 . .
O O1A 0.2619(2) 0.37579(16) 0.11715(11) 0.0246(3) Uani d 1 . .
O O2A 0.2815(2) 0.55073(17) -0.00169(12) 0.0270(4) Uani d 1 . .
C C11A 0.2507(3) 0.4364(2) 0.03004(16) 0.0207(4) Uani d 1 . .
C C7A 0.1964(3) 0.3697(2) -0.04261(16) 0.0208(4) Uani d 1 . .
C C8A 0.1677(4) 0.4164(2) -0.13938(18) 0.0316(5) Uani d 1 . .
H H8A 0.185221 0.500976 -0.173009 0.038 Uiso calc 1 . .
C C9A 0.1096(4) 0.3277(2) -0.18526(18) 0.0319(5) Uani d 1 . .
H H9A 0.083391 0.345353 -0.252089 0.038 Uiso calc 1 . .
C C10A 0.0965(3) 0.2144(2) -0.12113(16) 0.0231(4) Uani d 1 . .
Br Br2 1.31377(3) 0.54736(3) 0.55182(2) 0.03121(9) Uani d 1 . .
S S2 0.94653(6) 0.62021(5) 0.59563(4) 0.01968(12) Uani d 1 . .
O O1B 0.60183(19) 0.72305(17) 0.62508(11) 0.0248(3) Uani d 1 . .
O O2B 0.55136(19) 0.83865(17) 0.47353(11) 0.0234(3) Uani d 1 . .
C C11B 0.6436(3) 0.7657(2) 0.53808(15) 0.0181(4) Uani d 1 . .
C C7B 0.8162(3) 0.7265(2) 0.51181(15) 0.0186(4) Uani d 1 . .
C C8B 0.8949(3) 0.7699(2) 0.42654(16) 0.0211(4) Uani d 1 . .
H H8B 0.842271 0.828710 0.371803 0.025 Uiso calc 1 . .
C C9B 1.0623(3) 0.7181(2) 0.42881(17) 0.0241(4) Uani d 1 . .
H H9B 1.135481 0.737702 0.376391 0.029 Uiso calc 1 . .
C C10B 1.1052(3) 0.6364(2) 0.51582(18) 0.0227(4) Uani d 1 . .
N N1A 0.3668(2) 0.70486(18) 0.11369(13) 0.0198(4) Uani d 1 . .
C C2A 0.4144(3) 0.8212(2) 0.07309(16) 0.0215(4) Uani d 1 . .
N N3A 0.4690(2) 0.89510(19) 0.12434(13) 0.0216(4) Uani d 1 . .
C C4A 0.4776(3) 0.8492(2) 0.22232(15) 0.0191(4) Uani d 1 . .
C C5A 0.4315(3) 0.7309(2) 0.26914(15) 0.0197(4) Uani d 1 . .
H H5A 0.438853 0.701501 0.337654 0.024 Uiso calc 1 . .
C C6A 0.3746(2) 0.6576(2) 0.21230(15) 0.0187(4) Uani d 1 . .
N N2A 0.4055(3) 0.8609(2) -0.02342(15) 0.0285(4) Uani d 1 . .
N N4A 0.5342(3) 0.9261(2) 0.27279(14) 0.0242(4) Uani d 1 . .
N N5A 0.3245(2) 0.54320(19) 0.24493(15) 0.0234(4) Uani d 1 . .
N N1B 0.2956(2) 0.81688(18) 0.66917(13) 0.0179(3) Uani d 1 . .
C C2B 0.1767(3) 0.8884(2) 0.60620(15) 0.0169(4) Uani d 1 . .
N N3B 0.0212(2) 0.90751(17) 0.63179(13) 0.0174(3) Uani d 1 . .
C C4B -0.0183(2) 0.8431(2) 0.72132(15) 0.0169(4) Uani d 1 . .
C C5B 0.0972(3) 0.7664(2) 0.78848(15) 0.0186(4) Uani d 1 . .
H H5B 0.066027 0.723553 0.851199 0.022 Uiso calc 1 . .
C C6B 0.2562(3) 0.7555(2) 0.76045(15) 0.0173(4) Uani d 1 . .
N N2B 0.2237(2) 0.93808(19) 0.51704(13) 0.0193(4) Uani d 1 . .
N N4B -0.1758(2) 0.8567(2) 0.74525(14) 0.0217(4) Uani d 1 . .
N N5B 0.3803(2) 0.6903(2) 0.81891(14) 0.0219(4) Uani d 1 . .
H H1A 0.337(4) 0.660(3) 0.079(2) 0.027(7) Uiso d 1 . .
H H2A 0.382(4) 0.806(3) -0.058(2) 0.034(8) Uiso d 1 . .
H H2B 0.440(4) 0.933(3) -0.053(2) 0.031(8) Uiso d 1 . .
H H4A 0.543(4) 0.897(3) 0.334(3) 0.035(8) Uiso d 1 . .
H H4B 0.579(4) 0.990(3) 0.241(2) 0.020(7) Uiso d 1 . .
H H5C 0.299(3) 0.497(3) 0.205(2) 0.020(7) Uiso d 1 . .
H H5D 0.336(4) 0.505(3) 0.303(3) 0.036(9) Uiso d 1 . .
H H1B 0.401(4) 0.791(3) 0.647(2) 0.028(7) Uiso d 1 . .
H H2D 0.324(4) 0.916(3) 0.502(2) 0.023(7) Uiso d 1 . .
H H2C 0.148(4) 0.986(3) 0.477(2) 0.027(7) Uiso d 1 . .
H H4D -0.203(4) 0.803(3) 0.793(3) 0.034(8) Uiso d 1 . .
H H4C -0.243(4) 0.900(3) 0.702(2) 0.031(8) Uiso d 1 . .
H H5E 0.474(4) 0.677(3) 0.795(2) 0.032(8) Uiso d 1 . .
H H5F 0.357(4) 0.631(3) 0.879(2) 0.032(8) Uiso d 1 . .

loop_
_atom_site_aniso_label
_atom_site_aniso_U_11
_atom_site_aniso_U_22
_atom_site_aniso_U_33
_atom_site_aniso_U_12
_atom_site_aniso_U_13
_atom_site_aniso_U_23
Br1 0.05728(19) 0.02952(15) 0.02619(14) -0.02413(13) 0.00237(11) -0.00887(10)
S1 0.0354(3) 0.0217(3) 0.0171(2) -0.0125(2) 0.0030(2) -0.00309(19)
O1A 0.0326(9) 0.0245(8) 0.0178(7) -0.0114(7) -0.0009(6) -0.0010(6)
O2A 0.0432(10) 0.0222(8) 0.0183(7) -0.0151(7) -0.0024(7) -0.0011(6)
C11A 0.0214(10) 0.0229(10) 0.0177(10) -0.0050(8) 0.0007(8) -0.0031(8)
C7A 0.0236(10) 0.0192(10) 0.0200(10) -0.0062(8) 0.0002(8) -0.0029(8)
C8A 0.0532(16) 0.0197(11) 0.0231(11) -0.0125(11) -0.0091(10) 0.0005(9)
C9A 0.0508(16) 0.0237(12) 0.0231(11) -0.0102(11) -0.0111(10) -0.0032(9)
C10A 0.0276(11) 0.0227(11) 0.0218(10) -0.0084(9) 0.0014(8) -0.0077(8)
Br2 0.01766(13) 0.02918(15) 0.04900(18) 0.00050(9) -0.00452(10) -0.01627(11)
S2 0.0179(2) 0.0191(2) 0.0216(2) -0.00378(18) -0.00101(18) -0.00284(19)
O1B 0.0188(7) 0.0339(9) 0.0179(7) -0.0041(6) 0.0010(6) 0.0014(6)
O2B 0.0190(7) 0.0288(8) 0.0186(7) -0.0010(6) 0.0009(6) 0.0004(6)
C11B 0.0180(10) 0.0191(10) 0.0182(9) -0.0062(8) 0.0008(7) -0.0039(8)
C7B 0.0190(10) 0.0184(10) 0.0190(10) -0.0045(8) 0.0004(8) -0.0044(8)
C8B 0.0219(10) 0.0204(10) 0.0213(10) -0.0051(8) 0.0038(8) -0.0047(8)
C9B 0.0219(11) 0.0232(11) 0.0289(11) -0.0066(8) 0.0061(9) -0.0088(9)
C10B 0.0173(10) 0.0201(10) 0.0335(12) -0.0044(8) 0.0013(8) -0.0110(9)
N1A 0.0266(9) 0.0176(9) 0.0156(8) -0.0073(7) -0.0016(7) -0.0012(7)
C2A 0.0264(11) 0.0206(10) 0.0168(10) -0.0057(8) -0.0013(8) -0.0007(8)
N3A 0.0299(10) 0.0204(9) 0.0151(8) -0.0089(7) -0.0016(7) -0.0009(7)
C4A 0.0198(10) 0.0205(10) 0.0157(10) -0.0028(8) 0.0008(7) -0.0022(8)
C5A 0.0209(10) 0.0214(10) 0.0150(9) -0.0039(8) 0.0005(7) -0.0001(8)
C6A 0.0169(9) 0.0197(10) 0.0168(9) -0.0016(8) 0.0018(7) 0.0002(8)
N2A 0.0476(13) 0.0241(10) 0.0162(9) -0.0166(9) -0.0034(8) -0.0002(8)
N4A 0.0320(10) 0.0258(10) 0.0161(9) -0.0105(8) -0.0019(7) -0.0021(7)
N5A 0.0307(10) 0.0191(9) 0.0200(9) -0.0089(8) -0.0001(7) 0.0002(8)
N1B 0.0165(8) 0.0200(9) 0.0165(8) -0.0044(7) 0.0007(6) -0.0014(7)
C2B 0.0190(9) 0.0132(9) 0.0188(10) -0.0044(7) 0.0001(7) -0.0032(7)
N3B 0.0182(8) 0.0170(8) 0.0161(8) -0.0042(6) 0.0012(6) -0.0014(6)
C4B 0.0195(10) 0.0148(9) 0.0173(10) -0.0045(8) 0.0023(8) -0.0047(8)
C5B 0.0209(10) 0.0190(10) 0.0159(9) -0.0055(8) 0.0024(8) -0.0029(8)
C6B 0.0214(10) 0.0151(9) 0.0161(9) -0.0041(7) 0.0002(7) -0.0044(7)
N2B 0.0164(9) 0.0217(9) 0.0172(8) -0.0038(7) 0.0013(7) 0.0014(7)
N4B 0.0181(9) 0.0269(10) 0.0180(9) -0.0053(7) 0.0018(7) 0.0004(8)
N5B 0.0188(9) 0.0256(10) 0.0189(9) -0.0025(7) -0.0008(7) -0.0007(7)

loop_
_atom_type_symbol
_atom_type_description
_atom_type_scat_dispersion_real
_atom_type_scat_dispersion_imag
_atom_type_scat_source
C C 0.0181 0.0091 'International Tables Vol C Tables 4.2.6.8 and 6.1.1.4'
H H 0.0000 0.0000 'International Tables Vol C Tables 4.2.6.8 and 6.1.1.4'
N N 0.0311 0.0180 'International Tables Vol C Tables 4.2.6.8 and 6.1.1.4'
O O 0.0492 0.0322 'International Tables Vol C Tables 4.2.6.8 and 6.1.1.4'
S S 0.3331 0.5567 'International Tables Vol C Tables 4.2.6.8 and 6.1.1.4'
Br Br -0.6763 1.2805 'International Tables Vol C Tables 4.2.6.8 and 6.1.1.4'

loop_
_geom_angle_atom_site_label_1
_geom_angle_atom_site_label_2
_geom_angle_atom_site_label_3
_geom_angle_site_symmetry_1
_geom_angle_site_symmetry_3
_geom_angle
_geom_angle_publ_flag
C10A S1 C7A . . 91.15(11) ?
O1A C11A O2A . . 124.9(2) ?
O1A C11A C7A . . 118.3(2) ?
O2A C11A C7A . . 116.80(19) ?
C8A C7A C11A . . 129.4(2) ?
C8A C7A S1 . . 110.56(18) ?
C11A C7A S1 . . 120.01(16) ?
C7A C8A C9A . . 114.1(2) ?
C10A C9A C8A . . 110.9(2) ?
C9A C10A S1 . . 113.29(18) ?
C9A C10A Br1 . . 125.79(18) ?
S1 C10A Br1 . . 120.90(13) ?
C10B S2 C7B . . 90.63(11) ?
O2B C11B O1B . . 125.2(2) ?
O2B C11B C7B . . 118.04(19) ?
O1B C11B C7B . . 116.76(19) ?
C8B C7B C11B . . 128.1(2) ?
C8B C7B S2 . . 111.68(16) ?
C11B C7B S2 . . 120.14(16) ?
C7B C8B C9B . . 112.9(2) ?
C10B C9B C8B . . 111.2(2) ?
C9B C10B S2 . . 113.57(17) ?
C9B C10B Br2 . . 126.09(17) ?
S2 C10B Br2 . . 120.33(14) ?
C2A N1A C6A . . 120.4(2) ?
N3A C2A N2A . . 119.2(2) ?
N3A C2A N1A . . 123.4(2) ?
N2A C2A N1A . . 117.4(2) ?
C2A N3A C4A . . 116.84(19) ?
N4A C4A N3A . . 115.67(19) ?
N4A C4A C5A . . 121.24(19) ?
N3A C4A C5A . . 123.1(2) ?
C6A C5A C4A . . 117.77(19) ?
N5A C6A N1A . . 115.8(2) ?
N5A C6A C5A . . 125.7(2) ?
N1A C6A C5A . . 118.6(2) ?
C6B N1B C2B . . 120.24(18) ?
N2B C2B N3B . . 120.70(19) ?
N2B C2B N1B . . 116.71(19) ?
N3B C2B N1B . . 122.59(19) ?
C2B N3B C4B . . 116.98(18) ?
N4B C4B N3B . . 117.04(19) ?
N4B C4B C5B . . 119.93(19) ?
N3B C4B C5B . . 123.02(19) ?
C6B C5B C4B . . 117.62(19) ?
N5B C6B N1B . . 116.61(19) ?
N5B C6B C5B . . 124.0(2) ?
N1B C6B C5B . . 119.32(19) ?

loop_
_geom_bond_atom_site_label_1
_geom_bond_atom_site_label_2
_geom_bond_site_symmetry_2
_geom_bond_distance
_geom_bond_publ_flag
Br1 C10A . 1.879(2) ?
S1 C10A . 1.713(2) ?
S1 C7A . 1.727(2) ?
O1A C11A . 1.255(3) ?
O2A C11A . 1.265(3) ?
C11A C7A . 1.496(3) ?
C7A C8A . 1.365(3) ?
C8A C9A . 1.417(3) ?
C9A C10A . 1.353(3) ?
Br2 C10B . 1.869(2) ?
S2 C10B . 1.710(2) ?
S2 C7B . 1.720(2) ?
O1B C11B . 1.267(3) ?
O2B C11B . 1.254(3) ?
C11B C7B . 1.484(3) ?
C7B C8B . 1.373(3) ?
C8B C9B . 1.412(3) ?
C9B C10B . 1.361(3) ?
N1A C2A . 1.362(3) ?
N1A C6A . 1.372(3) ?
C2A N3A . 1.327(3) ?
C2A N2A . 1.336(3) ?
N3A C4A . 1.362(3) ?
C4A N4A . 1.352(3) ?
C4A C5A . 1.396(3) ?
C5A C6A . 1.386(3) ?
C6A N5A . 1.335(3) ?
N1B C6B . 1.364(3) ?
N1B C2B . 1.371(3) ?
C2B N2B . 1.324(3) ?
C2B N3B . 1.330(3) ?
N3B C4B . 1.355(3) ?
C4B N4B . 1.340(3) ?
C4B C5B . 1.403(3) ?
C5B C6B . 1.367(3) ?
C6B N5B . 1.350(3) ?

loop_
_geom_hbond_atom_site_label_D
_geom_hbond_atom_site_label_H
_geom_hbond_atom_site_label_A
_geom_hbond_site_symmetry_A
_geom_hbond_distance_DH
_geom_hbond_distance_HA
_geom_hbond_distance_DA
_geom_hbond_angle_DHA
_geom_hbond_publ_flag
N1A H1A O2A . 0.83(3) 1.92(3) 2.743(3) 177(3) yes
N1B H1B O1B . 0.94(3) 1.75(3) 2.672(2) 170(3) yes
N2A H2A N5B 1_554 0.89(3) 2.33(3) 3.185(3) 162(3) yes
N2A H2B N3A 2_675 0.88(3) 2.13(3) 3.013(3) 178(3) yes
N2B H2C N3B 2_576 0.88(3) 2.13(3) 3.005(3) 174(3) yes
N2B H2D O2B . 0.86(3) 1.99(3) 2.844(2) 172(3) yes
N4A H4A O2B . 0.85(4) 1.93(4) 2.783(2) 177(3) yes
N4B H4D O1A 2_566 0.83(4) 2.16(4) 2.964(3) 162(3) yes
N5A H5C O1A . 0.88(3) 2.04(3) 2.911(3) 174(3) yes
N5A H5D O1B 2_666 0.83(4) 2.37(3) 2.978(3) 131(3) yes
N5B H5E O1B . 0.84(3) 2.56(3) 3.217(2) 136(3) yes
N5B H5E O1A 2_666 0.84(3) 2.52(3) 3.103(2) 128(2) yes
N5B H5F O2A 1_556 0.97(3) 1.85(3) 2.809(3) 167(3) yes
